data_7017289
loop_
_publ_author_name
'Oelkers, Benjamin'
'Sundermeyer, J\"org'

_publ_section_title
;
 Sulfonate-tagged 1,4-diazabutadiene (DAD(S)) ligands and their
 noble-metal complexes - synthesis, characterization and immobilization in
 ionic liquids.
;
_journal_issue 47
_journal_name_full 'Dalton transactions (Cambridge, England : 2003)'
_journal_page_first 12727
_journal_page_last 12741
_journal_paper_doi 10.1039/c1dt10939a
_journal_volume 40
_journal_year 2011
_chemical_formula_moiety 'C22 H26 N2 O6 S2, 2(C9 H17 N2)'
_chemical_formula_sum 'C40 H60 N6 O6 S2'
_chemical_formula_weight 785.08
_chemical_name_systematic
;
?
;
_space_group_IT_number 2
_symmetry_cell_setting triclinic
_symmetry_space_group_name_Hall '-P 1'
_symmetry_space_group_name_H-M 'P -1'
_atom_sites_solution_hydrogens geom
_atom_sites_solution_primary direct
_atom_sites_solution_secondary difmap
_audit_creation_method SHELXL-97
_cell_angle_alpha 86.492(4)
_cell_angle_beta 84.986(4)
_cell_angle_gamma 65.819(3)
_cell_formula_units_Z 1
_cell_length_a 7.4331(3)
_cell_length_b 8.3007(4)
_cell_length_c 17.9835(9)
_cell_measurement_reflns_used 7247
_cell_measurement_temperature 100(2)
_cell_measurement_theta_max 27.17
_cell_measurement_theta_min 2.27
_cell_measurement_wavelength 0.71073
_cell_volume 1007.95(8)
_computing_cell_refinement 'STOE X-AREA'
_computing_data_collection 'STOE X-AREA'
_computing_data_reduction 'STOE X-RED'
_computing_molecular_graphics 'Ortep-3 for Windows (Farrugia, 1997)'
_computing_publication_material 'WinGX publication routines (Farrugia, 1999)'
_computing_structure_refinement 'SHELXL-97 (Sheldrick, 2008)'
_computing_structure_solution 'SIR92 (Giacovazzo et al, 1993)'
_diffrn_ambient_temperature 100(2)
_diffrn_detector_area_resol_mean 6.67
_diffrn_measured_fraction_theta_full 0.977
_diffrn_measured_fraction_theta_max 0.970
_diffrn_measurement_device_type 'STOE IPDS 2'
_diffrn_measurement_method 'rotation method'
_diffrn_radiation_monochromator graphite
_diffrn_radiation_source 'fine-focus sealed tube'
_diffrn_radiation_type MoK\a
_diffrn_radiation_wavelength 0.71073
_diffrn_reflns_av_R_equivalents 0.0616
_diffrn_reflns_av_sigmaI/netI 0.0663
_diffrn_reflns_limit_h_max 8
_diffrn_reflns_limit_h_min -9
_diffrn_reflns_limit_k_max 10
_diffrn_reflns_limit_k_min -10
_diffrn_reflns_limit_l_max 22
_diffrn_reflns_limit_l_min -22
_diffrn_reflns_number 8050
_diffrn_reflns_theta_full 25.00
_diffrn_reflns_theta_max 26.72
_diffrn_reflns_theta_min 2.27
_exptl_absorpt_coefficient_mu 0.186
_exptl_absorpt_correction_T_max 1.1296
_exptl_absorpt_correction_T_min 0.8745
_exptl_absorpt_correction_type multi-scan
_exptl_absorpt_process_details
;
[c.f. r.h. blessing, acta cryst. (1995), a51, 33-38]
;
_exptl_crystal_colour yellow
_exptl_crystal_density_diffrn 1.293
_exptl_crystal_density_method 'not measured'
_exptl_crystal_description plate
_exptl_crystal_F_000 422
_exptl_crystal_size_max 0.39
_exptl_crystal_size_mid 0.18
_exptl_crystal_size_min 0.06
_refine_diff_density_max 0.217
_refine_diff_density_min -0.384
_refine_diff_density_rms 0.061
_refine_ls_extinction_method none
_refine_ls_goodness_of_fit_ref 0.916
_refine_ls_hydrogen_treatment constr
_refine_ls_matrix_type full
_refine_ls_number_parameters 251
_refine_ls_number_reflns 4158
_refine_ls_number_restraints 0
_refine_ls_restrained_S_all 0.916
_refine_ls_R_factor_all 0.0616
_refine_ls_R_factor_gt 0.0446
_refine_ls_shift/su_max 0.001
_refine_ls_shift/su_mean 0.000
_refine_ls_structure_factor_coef Fsqd
_refine_ls_weighting_details 'calc w=1/[\s^2^(Fo^2^)+(0.0680P)^2^+0.0000P] where P=(Fo^2^+2Fc^2^)/3'
_refine_ls_weighting_scheme calc
_refine_ls_wR_factor_gt 0.1069
_refine_ls_wR_factor_ref 0.1122
_reflns_number_gt 3074
_reflns_number_total 4158
_reflns_threshold_expression >2\s(I)
_cod_data_source_file c1dt10939a.txt
_cod_data_source_block compound8b
_cod_original_cell_volume 1007.96(8)
_cod_database_code 7017289

loop_
_symmetry_equiv_pos_as_xyz
'x, y, z'
'-x, -y, -z'

loop_
_atom_site_label
_atom_site_type_symbol
_atom_site_fract_x
_atom_site_fract_y
_atom_site_fract_z
_atom_site_U_iso_or_equiv
_atom_site_adp_type
_atom_site_occupancy
_atom_site_symmetry_multiplicity
_atom_site_calc_flag
_atom_site_refinement_flags
C101 C 0.4481(3) 0.0723(2) 0.97273(10) 0.0283(4) Uani 1 1 d .
C102 C 0.4947(4) 0.2321(3) 0.96855(13) 0.0408(5) Uani 1 1 d .
H10A H 0.6287 0.2011 0.9456 0.061 Uiso 1 1 calc R
H10B H 0.4861 0.2743 1.0190 0.061 Uiso 1 1 calc R
H10C H 0.3998 0.3253 0.9383 0.061 Uiso 1 1 calc R
C103 C 0.2215(3) 0.1780(2) 0.87959(10) 0.0265(4) Uani 1 1 d .
C104 C 0.3045(3) 0.1818(2) 0.80686(10) 0.0264(4) Uani 1 1 d .
C105 C 0.1870(3) 0.3061(2) 0.75400(10) 0.0262(4) Uani 1 1 d .
C106 C -0.0108(3) 0.4175(2) 0.77365(11) 0.0271(4) Uani 1 1 d .
C107 C -0.0821(3) 0.4080(2) 0.84767(11) 0.0285(4) Uani 1 1 d .
H107 H -0.2146 0.4847 0.8618 0.034 Uiso 1 1 calc R
C108 C 0.0298(3) 0.2931(2) 0.90144(11) 0.0287(4) Uani 1 1 d .
C109 C 0.5152(3) 0.0551(3) 0.78939(11) 0.0322(4) Uani 1 1 d .
H10D H 0.6035 0.1136 0.7956 0.048 Uiso 1 1 calc R
H10E H 0.5313 0.0174 0.7377 0.048 Uiso 1 1 calc R
H10F H 0.5481 -0.0483 0.8234 0.048 Uiso 1 1 calc R
C110 C -0.1584(3) 0.5457(3) 0.72275(11) 0.0325(4) Uani 1 1 d .
H11A H -0.1936 0.4801 0.6873 0.049 Uiso 1 1 calc R
H11B H -0.1002 0.6204 0.6953 0.049 Uiso 1 1 calc R
H11C H -0.2774 0.6200 0.7526 0.049 Uiso 1 1 calc R
C111 C -0.0498(3) 0.2921(3) 0.98120(11) 0.0345(5) Uani 1 1 d .
H11D H -0.1878 0.3778 0.9862 0.052 Uiso 1 1 calc R
H11E H 0.0289 0.3240 1.0137 0.052 Uiso 1 1 calc R
H11F H -0.0423 0.1738 0.9956 0.052 Uiso 1 1 calc R
C201 C 0.1361(3) 0.8175(2) 0.57083(10) 0.0261(4) Uani 1 1 d .
C202 C -0.1896(3) 0.9291(2) 0.59260(11) 0.0284(4) Uani 1 1 d .
H202 H -0.3184 0.9936 0.6148 0.034 Uiso 1 1 calc R
C203 C -0.1443(3) 0.8307(2) 0.53146(11) 0.0289(4) Uani 1 1 d .
H203 H -0.2347 0.8114 0.5028 0.035 Uiso 1 1 calc R
C204 C -0.0024(3) 1.0149(2) 0.68169(11) 0.0295(4) Uani 1 1 d .
H20A H -0.1277 1.1211 0.6886 0.035 Uiso 1 1 calc R
H20B H 0.1053 1.0555 0.6703 0.035 Uiso 1 1 calc R
C205 C 0.0345(3) 0.9067(3) 0.75454(11) 0.0304(4) Uani 1 1 d .
H20C H 0.0140 0.9870 0.7960 0.036 Uiso 1 1 calc R
H20D H -0.0648 0.8554 0.7630 0.036 Uiso 1 1 calc R
C206 C 0.2395(3) 0.7580(3) 0.75732(11) 0.0315(4) Uani 1 1 d .
H20E H 0.2548 0.6693 0.7201 0.038 Uiso 1 1 calc R
H20F H 0.3398 0.8063 0.7433 0.038 Uiso 1 1 calc R
C207 C 0.2778(3) 0.6675(3) 0.83390(12) 0.0375(5) Uani 1 1 d .
H20G H 0.2692 0.7533 0.8706 0.056 Uiso 1 1 calc R
H20H H 0.4100 0.5712 0.8323 0.056 Uiso 1 1 calc R
H20I H 0.1787 0.6196 0.8482 0.056 Uiso 1 1 calc R
C208 C 0.3500(3) 0.7696(2) 0.57450(11) 0.0294(4) Uani 1 1 d .
H20J H 0.3689 0.8542 0.6052 0.044 Uiso 1 1 calc R
H20K H 0.4102 0.7724 0.5240 0.044 Uiso 1 1 calc R
H20L H 0.4125 0.6505 0.5967 0.044 Uiso 1 1 calc R
C209 C 0.1709(3) 0.6367(3) 0.46116(11) 0.0326(4) Uani 1 1 d .
H20M H 0.2562 0.6823 0.4304 0.049 Uiso 1 1 calc R
H20N H 0.0800 0.6190 0.4295 0.049 Uiso 1 1 calc R
H20O H 0.2525 0.5239 0.4850 0.049 Uiso 1 1 calc R
N101 N 0.3302(2) 0.0467(2) 0.93264(9) 0.0283(3) Uani 1 1 d .
N201 N -0.0142(2) 0.9192(2) 0.61704(9) 0.0265(3) Uani 1 1 d .
N202 N 0.0577(2) 0.76327(19) 0.51846(9) 0.0272(3) Uani 1 1 d .
O101 O 0.3475(2) 0.14591(17) 0.62920(7) 0.0304(3) Uani 1 1 d .
O102 O 0.4866(2) 0.33316(17) 0.67593(8) 0.0313(3) Uani 1 1 d .
O103 O 0.1709(2) 0.46143(18) 0.62134(8) 0.0333(3) Uani 1 1 d .
S101 S 0.30682(7) 0.31369(6) 0.66301(3) 0.02594(13) Uani 1 1 d .

loop_
_atom_site_aniso_label
_atom_site_aniso_U_11
_atom_site_aniso_U_22
_atom_site_aniso_U_33
_atom_site_aniso_U_23
_atom_site_aniso_U_13
_atom_site_aniso_U_12
C101 0.0265(10) 0.0264(9) 0.0297(10) -0.0002(7) -0.0023(8) -0.0085(7)
C102 0.0512(14) 0.0323(11) 0.0440(12) 0.0099(9) -0.0193(10) -0.0203(10)
C103 0.0268(10) 0.0243(9) 0.0295(9) 0.0019(7) -0.0058(7) -0.0111(7)
C104 0.0247(10) 0.0233(8) 0.0301(9) -0.0002(7) -0.0035(7) -0.0083(7)
C105 0.0271(10) 0.0236(9) 0.0292(9) -0.0018(7) -0.0021(7) -0.0113(7)
C106 0.0246(10) 0.0227(8) 0.0330(10) -0.0019(7) -0.0022(8) -0.0084(7)
C107 0.0246(10) 0.0273(9) 0.0318(10) -0.0023(7) -0.0015(8) -0.0085(7)
C108 0.0255(10) 0.0303(9) 0.0319(10) -0.0026(7) -0.0012(8) -0.0128(8)
C109 0.0255(10) 0.0307(10) 0.0342(10) 0.0012(8) -0.0015(8) -0.0056(8)
C110 0.0264(10) 0.0323(10) 0.0326(10) 0.0003(8) -0.0028(8) -0.0056(8)
C111 0.0321(11) 0.0364(11) 0.0336(10) 0.0008(8) -0.0008(8) -0.0130(9)
C201 0.0258(10) 0.0219(8) 0.0290(9) 0.0032(7) -0.0011(7) -0.0089(7)
C202 0.0233(10) 0.0268(9) 0.0316(10) 0.0038(7) -0.0028(7) -0.0072(7)
C203 0.0258(10) 0.0274(9) 0.0322(10) 0.0029(7) -0.0036(8) -0.0096(7)
C204 0.0277(10) 0.0251(9) 0.0347(10) -0.0049(8) -0.0004(8) -0.0095(7)
C205 0.0294(10) 0.0308(9) 0.0300(10) -0.0036(8) -0.0001(8) -0.0114(8)
C206 0.0299(11) 0.0332(10) 0.0305(10) -0.0017(8) -0.0016(8) -0.0118(8)
C207 0.0358(12) 0.0383(11) 0.0374(11) 0.0002(9) -0.0050(9) -0.0136(9)
C208 0.0252(10) 0.0265(9) 0.0334(10) -0.0021(7) 0.0003(8) -0.0075(7)
C209 0.0365(11) 0.0285(9) 0.0297(10) -0.0036(8) 0.0011(8) -0.0105(8)
N101 0.0276(9) 0.0265(8) 0.0294(8) 0.0013(6) -0.0041(6) -0.0093(6)
N201 0.0250(8) 0.0244(7) 0.0290(8) -0.0001(6) -0.0018(6) -0.0090(6)
N202 0.0286(9) 0.0240(7) 0.0279(8) 0.0007(6) -0.0007(6) -0.0099(6)
O101 0.0326(8) 0.0275(7) 0.0316(7) -0.0053(5) 0.0014(6) -0.0127(6)
O102 0.0284(7) 0.0337(7) 0.0349(7) -0.0026(6) -0.0011(6) -0.0157(6)
O103 0.0312(8) 0.0306(7) 0.0336(7) 0.0072(6) -0.0037(6) -0.0087(6)
S101 0.0257(3) 0.0237(2) 0.0277(2) -0.00005(16) -0.00117(17) -0.00965(18)

loop_
_atom_type_symbol
_atom_type_description
_atom_type_scat_dispersion_real
_atom_type_scat_dispersion_imag
_atom_type_scat_source
C C 0.0033 0.0016 'International Tables Vol C Tables 4.2.6.8 and 6.1.1.4'
H H 0.0000 0.0000 'International Tables Vol C Tables 4.2.6.8 and 6.1.1.4'
N N 0.0061 0.0033 'International Tables Vol C Tables 4.2.6.8 and 6.1.1.4'
O O 0.0106 0.0060 'International Tables Vol C Tables 4.2.6.8 and 6.1.1.4'
S S 0.1246 0.1234 'International Tables Vol C Tables 4.2.6.8 and 6.1.1.4'

loop_
_geom_angle_atom_site_label_1
_geom_angle_atom_site_label_2
_geom_angle_atom_site_label_3
_geom_angle
_geom_angle_site_symmetry_1
_geom_angle_site_symmetry_3
N101 C101 C101 116.6(2) . 2_657
N101 C101 C102 125.70(17) . .
C101 C101 C102 117.7(2) 2_657 .
C101 C102 H10A 109.5 . .
C101 C102 H10B 109.5 . .
H10A C102 H10B 109.5 . .
C101 C102 H10C 109.5 . .
H10A C102 H10C 109.5 . .
H10B C102 H10C 109.5 . .
C108 C103 C104 122.01(16) . .
C108 C103 N101 117.85(17) . .
C104 C103 N101 120.04(16) . .
C103 C104 C105 118.54(17) . .
C103 C104 C109 117.90(16) . .
C105 C104 C109 123.55(17) . .
C106 C105 C104 120.50(17) . .
C106 C105 S101 123.07(14) . .
C104 C105 S101 116.42(14) . .
C107 C106 C105 117.55(17) . .
C107 C106 C110 115.57(17) . .
C105 C106 C110 126.87(18) . .
C108 C107 C106 123.63(18) . .
C108 C107 H107 118.2 . .
C106 C107 H107 118.2 . .
C107 C108 C103 117.64(17) . .
C107 C108 C111 121.97(17) . .
C103 C108 C111 120.38(17) . .
C104 C109 H10D 109.5 . .
C104 C109 H10E 109.5 . .
H10D C109 H10E 109.5 . .
C104 C109 H10F 109.5 . .
H10D C109 H10F 109.5 . .
H10E C109 H10F 109.5 . .
C106 C110 H11A 109.5 . .
C106 C110 H11B 109.5 . .
H11A C110 H11B 109.5 . .
C106 C110 H11C 109.5 . .
H11A C110 H11C 109.5 . .
H11B C110 H11C 109.5 . .
C108 C111 H11D 109.5 . .
C108 C111 H11E 109.5 . .
H11D C111 H11E 109.5 . .
C108 C111 H11F 109.5 . .
H11D C111 H11F 109.5 . .
H11E C111 H11F 109.5 . .
N202 C201 N201 107.09(17) . .
N202 C201 C208 124.50(17) . .
N201 C201 C208 128.41(18) . .
C203 C202 N201 107.34(17) . .
C203 C202 H202 126.3 . .
N201 C202 H202 126.3 . .
C202 C203 N202 106.92(17) . .
C202 C203 H203 126.5 . .
N202 C203 H203 126.5 . .
N201 C204 C205 114.44(15) . .
N201 C204 H20A 108.7 . .
C205 C204 H20A 108.7 . .
N201 C204 H20B 108.7 . .
C205 C204 H20B 108.7 . .
H20A C204 H20B 107.6 . .
C206 C205 C204 114.70(16) . .
C206 C205 H20C 108.6 . .
C204 C205 H20C 108.6 . .
C206 C205 H20D 108.6 . .
C204 C205 H20D 108.6 . .
H20C C205 H20D 107.6 . .
C207 C206 C205 112.79(17) . .
C207 C206 H20E 109.0 . .
C205 C206 H20E 109.0 . .
C207 C206 H20F 109.0 . .
C205 C206 H20F 109.0 . .
H20E C206 H20F 107.8 . .
C206 C207 H20G 109.5 . .
C206 C207 H20H 109.5 . .
H20G C207 H20H 109.5 . .
C206 C207 H20I 109.5 . .
H20G C207 H20I 109.5 . .
H20H C207 H20I 109.5 . .
C201 C208 H20J 109.5 . .
C201 C208 H20K 109.5 . .
H20J C208 H20K 109.5 . .
C201 C208 H20L 109.5 . .
H20J C208 H20L 109.5 . .
H20K C208 H20L 109.5 . .
N202 C209 H20M 109.5 . .
N202 C209 H20N 109.5 . .
H20M C209 H20N 109.5 . .
N202 C209 H20O 109.5 . .
H20M C209 H20O 109.5 . .
H20N C209 H20O 109.5 . .
C101 N101 C103 120.91(16) . .
C201 N201 C202 108.97(16) . .
C201 N201 C204 127.20(17) . .
C202 N201 C204 123.76(16) . .
C201 N202 C203 109.68(16) . .
C201 N202 C209 125.00(17) . .
C203 N202 C209 125.01(17) . .
O103 S101 O102 113.02(8) . .
O103 S101 O101 111.63(8) . .
O102 S101 O101 112.09(8) . .
O103 S101 C105 107.52(9) . .
O102 S101 C105 106.11(8) . .
O101 S101 C105 105.95(8) . .

loop_
_geom_bond_atom_site_label_1
_geom_bond_atom_site_label_2
_geom_bond_distance
_geom_bond_site_symmetry_2
C101 N101 1.271(2) .
C101 C101 1.492(4) 2_657
C101 C102 1.498(3) .
C102 H10A 0.9800 .
C102 H10B 0.9800 .
C102 H10C 0.9800 .
C103 C108 1.390(3) .
C103 C104 1.401(3) .
C103 N101 1.427(2) .
C104 C105 1.421(3) .
C104 C109 1.504(3) .
C105 C106 1.406(3) .
C105 S101 1.804(2) .
C106 C107 1.399(3) .
C106 C110 1.508(3) .
C107 C108 1.384(3) .
C107 H107 0.9500 .
C108 C111 1.504(3) .
C109 H10D 0.9800 .
C109 H10E 0.9800 .
C109 H10F 0.9800 .
C110 H11A 0.9800 .
C110 H11B 0.9800 .
C110 H11C 0.9800 .
C111 H11D 0.9800 .
C111 H11E 0.9800 .
C111 H11F 0.9800 .
C201 N202 1.339(2) .
C201 N201 1.343(2) .
C201 C208 1.478(3) .
C202 C203 1.346(3) .
C202 N201 1.381(3) .
C202 H202 0.9500 .
C203 N202 1.374(2) .
C203 H203 0.9500 .
C204 N201 1.476(2) .
C204 C205 1.522(3) .
C204 H20A 0.9900 .
C204 H20B 0.9900 .
C205 C206 1.521(3) .
C205 H20C 0.9900 .
C205 H20D 0.9900 .
C206 C207 1.519(3) .
C206 H20E 0.9900 .
C206 H20F 0.9900 .
C207 H20G 0.9800 .
C207 H20H 0.9800 .
C207 H20I 0.9800 .
C208 H20J 0.9800 .
C208 H20K 0.9800 .
C208 H20L 0.9800 .
C209 N202 1.459(2) .
C209 H20M 0.9800 .
C209 H20N 0.9800 .
C209 H20O 0.9800 .
O101 S101 1.4585(13) .
O102 S101 1.4500(14) .
O103 S101 1.4461(14) .

loop_
_geom_torsion_atom_site_label_1
_geom_torsion_atom_site_label_2
_geom_torsion_atom_site_label_3
_geom_torsion_atom_site_label_4
_geom_torsion
_geom_torsion_site_symmetry_1
C108 C103 C104 C105 -0.8(3) .
N101 C103 C104 C105 175.53(16) .
C108 C103 C104 C109 178.33(18) .
N101 C103 C104 C109 -5.3(3) .
C103 C104 C105 C106 -2.6(3) .
C109 C104 C105 C106 178.30(18) .
C103 C104 C105 S101 176.38(13) .
C109 C104 C105 S101 -2.7(2) .
C104 C105 C106 C107 3.7(3) .
S101 C105 C106 C107 -175.24(14) .
C104 C105 C106 C110 -175.04(18) .
S101 C105 C106 C110 6.0(3) .
C105 C106 C107 C108 -1.5(3) .
C110 C106 C107 C108 177.40(18) .
C106 C107 C108 C103 -1.8(3) .
C106 C107 C108 C111 177.46(18) .
C104 C103 C108 C107 3.0(3) .
N101 C103 C108 C107 -173.45(17) .
C104 C103 C108 C111 -176.32(17) .
N101 C103 C108 C111 7.3(3) .
N201 C202 C203 N202 -0.8(2) .
N201 C204 C205 C206 69.3(2) .
C204 C205 C206 C207 173.35(17) .
C101 C101 N101 C103 179.1(2) 2_657
C102 C101 N101 C103 -2.5(3) .
C108 C103 N101 C101 -95.7(2) .
C104 C103 N101 C101 87.8(2) .
N202 C201 N201 C202 -0.4(2) .
C208 C201 N201 C202 179.83(18) .
N202 C201 N201 C204 -177.40(16) .
C208 C201 N201 C204 2.8(3) .
C203 C202 N201 C201 0.7(2) .
C203 C202 N201 C204 177.87(16) .
C205 C204 N201 C201 -87.4(2) .
C205 C204 N201 C202 96.0(2) .
N201 C201 N202 C203 -0.1(2) .
C208 C201 N202 C203 179.70(17) .
N201 C201 N202 C209 -174.04(16) .
C208 C201 N202 C209 5.8(3) .
C202 C203 N202 C201 0.6(2) .
C202 C203 N202 C209 174.48(17) .
C106 C105 S101 O103 5.83(18) .
C104 C105 S101 O103 -173.14(14) .
C106 C105 S101 O102 127.02(16) .
C104 C105 S101 O102 -51.94(16) .
C106 C105 S101 O101 -113.66(16) .
C104 C105 S101 O101 67.38(15) .
